data_1520134
loop_
_publ_author_name
'Wu, Jianfeng'
'Zhao, Lang'
'Zhang, Peng'
'Zhang, Li'
'Guo, Mei'
'Tang, Jinkui'

_publ_section_title
;
 Linear 3d-4f compounds: synthesis, structure, and determination of the
 d-f magnetic interaction.
;
_journal_issue 26
_journal_name_full 'Dalton transactions (Cambridge, England : 2003)'
_journal_page_first 11935
_journal_page_last 11942
_journal_paper_doi 10.1039/c5dt01382h
_journal_volume 44
_journal_year 2015
_chemical_formula_moiety 'C78 H74 Co2 N4 O26 Y2'
_chemical_formula_sum 'C78 H74 Co2 N4 O26 Y2'
_chemical_formula_weight 1779.09
_space_group_crystal_system monoclinic
_space_group_IT_number 15
_space_group_name_Hall '-C 2yc'
_space_group_name_H-M_alt 'C 1 2/c 1'
_symmetry_space_group_name_Hall '-C 2yc'
_symmetry_space_group_name_H-M 'C 1 2/c 1'
_atom_sites_solution_hydrogens geom
_audit_creation_method SHELXL-2014/7
_audit_update_record
;
2015-05-06 deposited with the CCDC.
2015-05-29 downloaded from the CCDC.
;
_cell_angle_alpha 90
_cell_angle_beta 121.2330(10)
_cell_angle_gamma 90
_cell_formula_units_Z 4
_cell_length_a 24.133(2)
_cell_length_b 17.0815(15)
_cell_length_c 22.658(3)
_cell_measurement_reflns_used 3731
_cell_measurement_temperature 293(2)
_cell_measurement_theta_max 23.69
_cell_measurement_theta_min 2.16
_cell_volume 7986.5(14)
_computing_cell_refinement 'Bruker SMART'
_computing_data_collection 'Bruker SMART'
_computing_data_reduction 'Bruker SAINT'
_computing_molecular_graphics 'SHELXL-2014/7 (Sheldrick, 2014)'
_computing_structure_refinement 'SHELXL-2014/7 (Sheldrick, 2014)'
_computing_structure_solution 'SHELXL-2014/7 (Sheldrick, 2014)'
_diffrn_ambient_temperature 293(2)
_diffrn_measured_fraction_theta_full 0.999
_diffrn_measured_fraction_theta_max 0.999
_diffrn_measurement_device_type 'CCD area detector'
_diffrn_measurement_method 'phi and omega scans'
_diffrn_radiation_type MoK\a
_diffrn_radiation_wavelength 0.71073
_diffrn_reflns_av_R_equivalents 0.1170
_diffrn_reflns_av_unetI/netI 0.1398
_diffrn_reflns_laue_measured_fraction_full 0.999
_diffrn_reflns_laue_measured_fraction_max 0.999
_diffrn_reflns_limit_h_max 29
_diffrn_reflns_limit_h_min -28
_diffrn_reflns_limit_k_max 11
_diffrn_reflns_limit_k_min -21
_diffrn_reflns_limit_l_max 27
_diffrn_reflns_limit_l_min -27
_diffrn_reflns_number 24208
_diffrn_reflns_point_group_measured_fraction_full 0.999
_diffrn_reflns_point_group_measured_fraction_max 0.999
_diffrn_reflns_theta_full 25.242
_diffrn_reflns_theta_max 26.020
_diffrn_reflns_theta_min 1.548
_exptl_absorpt_coefficient_mu 1.928
_exptl_absorpt_correction_T_max 0.667
_exptl_absorpt_correction_T_min 0.648
_exptl_absorpt_correction_type multi-scan
_exptl_absorpt_process_details (sadabs;bruker,2000)
_exptl_crystal_colour red
_exptl_crystal_density_diffrn 1.480
_exptl_crystal_description block
_exptl_crystal_F_000 3640
_exptl_crystal_size_max 0.23
_exptl_crystal_size_mid 0.22
_exptl_crystal_size_min 0.21
_refine_diff_density_max 1.039
_refine_diff_density_min -0.428
_refine_diff_density_rms 0.090
_refine_ls_extinction_method none
_refine_ls_goodness_of_fit_ref 0.999
_refine_ls_hydrogen_treatment constr
_refine_ls_matrix_type full
_refine_ls_number_parameters 447
_refine_ls_number_reflns 7858
_refine_ls_number_restraints 313
_refine_ls_restrained_S_all 0.996
_refine_ls_R_factor_all 0.1699
_refine_ls_R_factor_gt 0.0657
_refine_ls_shift/su_max 0.000
_refine_ls_shift/su_mean 0.000
_refine_ls_structure_factor_coef Fsqd
_refine_ls_weighting_details 'w=1/[\s^2^(Fo^2^)+(0.0869P)^2^] where P=(Fo^2^+2Fc^2^)/3'
_refine_ls_weighting_scheme calc
_refine_ls_wR_factor_gt 0.1543
_refine_ls_wR_factor_ref 0.1953
_reflns_Friedel_coverage 0.000
_reflns_number_gt 3649
_reflns_number_total 7858
_reflns_threshold_expression 'I > 2\s(I)'
_cod_data_source_file c5dt01382h2.cif
_cod_data_source_block Y2Co2
_cod_depositor_comments 'Adding full bibliography for 1520123--1520137.cif.'
_cod_database_code 1520134
_audit_block_doi 10.5517/cc14htk0
_shelx_shelxl_version_number 2014/7
_shelx_space_group_comment
;
The symmetry employed for this shelxl refinement is uniquely defined
by the following loop, which should always be used as a source of
symmetry information in preference to the above space-group names.
They are only intended as comments.
;

loop_
_space_group_symop_operation_xyz
'x, y, z'
'-x, y, -z+1/2'
'x+1/2, y+1/2, z'
'-x+1/2, y+1/2, -z+1/2'
'-x, -y, -z'
'x, -y, z-1/2'
'-x+1/2, -y+1/2, -z'
'x+1/2, -y+1/2, z-1/2'

loop_
_atom_site_label
_atom_site_type_symbol
_atom_site_fract_x
_atom_site_fract_y
_atom_site_fract_z
_atom_site_U_iso_or_equiv
_atom_site_adp_type
_atom_site_occupancy
_atom_site_site_symmetry_order
_atom_site_calc_flag
_atom_site_refinement_flags_posn
_atom_site_refinement_flags_adp
_atom_site_refinement_flags_occupancy
C1 C 0.2235(4) -0.0188(6) 0.2941(5) 0.096(3) Uani 1 1 d . U .
H1A H 0.2151 -0.0740 0.2875 0.144 Uiso 1 1 calc R U .
H1B H 0.1841 0.0095 0.2649 0.144 Uiso 1 1 calc R U .
H1C H 0.2394 -0.0057 0.3415 0.144 Uiso 1 1 calc R U .
C2 C 0.33066(19) -0.0328(3) 0.3127(3) 0.061(2) Uani 1 1 d G U .
C3 C 0.3505(3) -0.0812(4) 0.3695(3) 0.100(3) Uani 1 1 d G U .
H3 H 0.3231 -0.0900 0.3864 0.120 Uiso 1 1 calc R U .
C4 C 0.4111(3) -0.1166(3) 0.4011(3) 0.117(4) Uani 1 1 d G U .
H4 H 0.4243 -0.1490 0.4391 0.141 Uiso 1 1 calc R U .
C5 C 0.4519(2) -0.1036(3) 0.3758(3) 0.096(3) Uani 1 1 d G U .
H5 H 0.4925 -0.1273 0.3970 0.115 Uiso 1 1 calc R U .
C6 C 0.4321(2) -0.0551(3) 0.3190(3) 0.059(2) Uani 1 1 d G U .
C7 C 0.3715(2) -0.0197(3) 0.2875(2) 0.0516(19) Uani 1 1 d G U .
C8 C 0.4777(3) -0.0455(4) 0.2970(4) 0.058(2) Uani 1 1 d . U .
H8 H 0.5104 -0.0826 0.3111 0.069 Uiso 1 1 calc R U .
C9 C 0.1475(3) 0.2242(5) 0.0479(5) 0.108(4) Uani 1 1 d . U .
H9A H 0.1210 0.1912 0.0576 0.162 Uiso 1 1 calc R U .
H9B H 0.1363 0.2164 0.0010 0.162 Uiso 1 1 calc R U .
H9C H 0.1404 0.2780 0.0544 0.162 Uiso 1 1 calc R U .
C10 C 0.25916(19) 0.2531(3) 0.0953(3) 0.063(2) Uani 1 1 d G U .
C11 C 0.2456(2) 0.3187(3) 0.0536(2) 0.076(3) Uani 1 1 d G U .
H11 H 0.2028 0.3331 0.0230 0.091 Uiso 1 1 calc R U .
C12 C 0.2959(3) 0.3628(3) 0.0578(3) 0.096(3) Uani 1 1 d G U .
H12 H 0.2868 0.4066 0.0300 0.115 Uiso 1 1 calc R U .
C13 C 0.3598(3) 0.3412(3) 0.1036(3) 0.084(3) Uani 1 1 d G U .
H13 H 0.3935 0.3707 0.1065 0.101 Uiso 1 1 calc R U .
C14 C 0.37343(18) 0.2756(3) 0.1453(2) 0.056(2) Uani 1 1 d G U .
C15 C 0.3231(2) 0.2316(2) 0.1411(2) 0.0482(18) Uani 1 1 d G U .
C16 C 0.4408(3) 0.2579(4) 0.1898(4) 0.0530(19) Uani 1 1 d . U .
H16 H 0.4700 0.2949 0.1917 0.064 Uiso 1 1 calc R U .
C17 C 0.1538(3) -0.0159(6) 0.0736(4) 0.060(2) Uani 1 1 d . U .
C18 C 0.1047(2) -0.0698(4) 0.0207(3) 0.067(2) Uani 1 1 d G U .
C19 C 0.0461(3) -0.0396(3) -0.0316(3) 0.098(3) Uani 1 1 d G U .
H19 H 0.0385 0.0140 -0.0342 0.118 Uiso 1 1 calc R U .
C20 C -0.0011(2) -0.0895(5) -0.0799(3) 0.110(4) Uani 1 1 d G U .
H20 H -0.0403 -0.0694 -0.1149 0.132 Uiso 1 1 calc R U .
C21 C 0.0103(3) -0.1697(4) -0.0760(3) 0.116(4) Uani 1 1 d G U .
H21 H -0.0213 -0.2031 -0.1084 0.139 Uiso 1 1 calc R U .
C22 C 0.0689(4) -0.1999(3) -0.0237(4) 0.125(4) Uani 1 1 d G U .
H22 H 0.0765 -0.2535 -0.0211 0.150 Uiso 1 1 calc R U .
C23 C 0.1161(3) -0.1499(4) 0.0247(3) 0.092(3) Uani 1 1 d G U .
H23 H 0.1553 -0.1701 0.0597 0.111 Uiso 1 1 calc R U .
C24 C 0.1994(4) 0.1708(5) 0.2305(4) 0.062(2) Uani 1 1 d . U .
C25 C 0.1735(3) 0.2187(3) 0.2672(2) 0.063(2) Uani 1 1 d G U .
C26 C 0.1202(3) 0.1910(3) 0.2689(3) 0.091(3) Uani 1 1 d G U .
H26 H 0.0997 0.1451 0.2458 0.109 Uiso 1 1 calc R U .
C27 C 0.0974(2) 0.2320(4) 0.3051(3) 0.101(3) Uani 1 1 d G U .
H27 H 0.0617 0.2135 0.3062 0.121 Uiso 1 1 calc R U .
C28 C 0.1280(3) 0.3007(4) 0.3396(3) 0.095(3) Uani 1 1 d G U .
H28 H 0.1128 0.3281 0.3638 0.114 Uiso 1 1 calc R U .
C29 C 0.1813(3) 0.3283(3) 0.3379(3) 0.084(3) Uani 1 1 d G U .
H29 H 0.2018 0.3743 0.3610 0.101 Uiso 1 1 calc R U .
C30 C 0.2041(2) 0.2873(3) 0.3017(3) 0.070(2) Uani 1 1 d G U .
H30 H 0.2398 0.3058 0.3006 0.084 Uiso 1 1 calc R U .
C31 C 0.3302(3) 0.0286(4) 0.0871(3) 0.0411(16) Uani 1 1 d . U .
C32 C 0.3240(2) -0.0276(3) 0.0331(2) 0.0471(18) Uani 1 1 d G U .
C33 C 0.3743(2) -0.0342(3) 0.0204(3) 0.071(2) Uani 1 1 d G U .
H33 H 0.4108 -0.0026 0.0442 0.085 Uiso 1 1 calc R U .
C34 C 0.3701(2) -0.0881(4) -0.0278(3) 0.086(3) Uani 1 1 d G U .
H34 H 0.4037 -0.0925 -0.0363 0.103 Uiso 1 1 calc R U .
C35 C 0.3155(3) -0.1353(3) -0.0632(2) 0.086(3) Uani 1 1 d G U .
H35 H 0.3127 -0.1713 -0.0955 0.103 Uiso 1 1 calc R U .
C36 C 0.2653(2) -0.1287(3) -0.0505(3) 0.084(3) Uani 1 1 d G U .
H36 H 0.2288 -0.1602 -0.0743 0.100 Uiso 1 1 calc R U .
C37 C 0.2695(2) -0.0748(3) -0.0023(3) 0.061(2) Uani 1 1 d G U .
H37 H 0.2358 -0.0704 0.0062 0.073 Uiso 1 1 calc R U .
C38 C 0.4961(4) 0.1330(6) 0.3950(4) 0.083(3) Uani 1 1 d . U .
H38A H 0.5304 0.1095 0.3915 0.124 Uiso 1 1 calc R U .
H38B H 0.4869 0.1013 0.4239 0.124 Uiso 1 1 calc R U .
H38C H 0.5091 0.1843 0.4147 0.124 Uiso 1 1 calc R U .
C39 C 0.3852(6) 0.3214(7) 0.3221(6) 0.130(4) Uani 1 1 d . U .
H39A H 0.3613 0.3621 0.3283 0.195 Uiso 1 1 calc R U .
H39B H 0.3743 0.3206 0.2749 0.195 Uiso 1 1 calc R U .
H39C H 0.4308 0.3310 0.3517 0.195 Uiso 1 1 calc R U .
Co1 Co 0.41112(4) 0.10137(5) 0.22409(4) 0.0401(3) Uani 1 1 d . . .
N1 N 0.4654(2) 0.1965(3) 0.2274(3) 0.0431(14) Uani 1 1 d . . .
N2 N 0.4760(2) 0.0111(3) 0.2589(3) 0.0437(14) Uani 1 1 d . . .
O1 O 0.2718(2) 0.0023(3) 0.2767(2) 0.0666(15) Uani 1 1 d . U .
O2 O 0.34977(19) 0.0295(3) 0.2345(2) 0.0465(12) Uani 1 1 d . U .
O3 O 0.2135(2) 0.2051(3) 0.0930(2) 0.0648(15) Uani 1 1 d . U .
O4 O 0.33205(19) 0.1706(3) 0.1819(2) 0.0465(12) Uani 1 1 d . U .
O5 O 0.1655(2) 0.1198(4) 0.1870(3) 0.0784(18) Uani 1 1 d . U .
O6 O 0.2564(2) 0.1833(3) 0.2444(3) 0.0704(16) Uani 1 1 d . U .
O7 O 0.1514(2) 0.0565(4) 0.0595(3) 0.0647(15) Uani 1 1 d . U .
O8 O 0.1982(2) -0.0430(3) 0.1307(3) 0.0664(15) Uani 1 1 d . U .
O9 O 0.2801(2) 0.0389(3) 0.0895(2) 0.0508(12) Uani 1 1 d . U .
O10 O 0.3840(2) 0.0602(3) 0.1259(2) 0.0476(12) Uani 1 1 d . U .
O11 O 0.4401(2) 0.1388(3) 0.3288(2) 0.0656(15) Uani 1 1 d . U .
H11A H 0.4165 0.1733 0.3287 0.098 Uiso 1 1 calc DR U .
O12 O 0.3694(3) 0.2476(4) 0.3393(3) 0.0931(19) Uani 1 1 d . U .
H12A H 0.3309 0.2382 0.3125 0.140 Uiso 1 1 calc DR U .
O13 O 0.5000 0.4743(17) 0.2500 0.447(17) Uani 1 2 d S TU P
Y1 Y 0.24942(3) 0.08341(5) 0.16471(3) 0.0505(3) Uani 1 1 d . . .

loop_
_atom_site_aniso_label
_atom_site_aniso_U_11
_atom_site_aniso_U_22
_atom_site_aniso_U_33
_atom_site_aniso_U_23
_atom_site_aniso_U_13
_atom_site_aniso_U_12
C1 0.068(5) 0.140(8) 0.102(7) -0.008(6) 0.059(5) -0.025(6)
C2 0.038(4) 0.093(6) 0.048(4) 0.011(4) 0.019(4) -0.012(4)
C3 0.076(5) 0.130(7) 0.095(6) 0.043(5) 0.046(5) -0.012(5)
C4 0.086(6) 0.142(7) 0.118(7) 0.067(6) 0.049(5) -0.004(6)
C5 0.070(5) 0.099(6) 0.103(6) 0.056(5) 0.033(5) -0.004(5)
C6 0.046(4) 0.055(5) 0.062(5) 0.022(4) 0.018(4) -0.001(4)
C7 0.040(4) 0.063(5) 0.044(4) 0.004(4) 0.016(4) -0.010(4)
C8 0.042(4) 0.051(5) 0.076(5) 0.012(4) 0.028(4) 0.002(4)
C9 0.039(5) 0.097(7) 0.121(8) -0.021(7) -0.005(5) 0.026(5)
C10 0.058(5) 0.059(5) 0.043(4) -0.002(4) 0.006(4) 0.028(4)
C11 0.070(6) 0.086(7) 0.056(5) 0.005(5) 0.023(5) 0.038(5)
C12 0.103(8) 0.074(7) 0.078(7) 0.038(6) 0.024(6) 0.036(6)
C13 0.089(7) 0.074(6) 0.082(6) 0.035(5) 0.039(6) 0.022(5)
C14 0.056(5) 0.051(5) 0.048(4) 0.013(4) 0.018(4) 0.014(4)
C15 0.053(5) 0.049(5) 0.035(4) -0.002(4) 0.018(4) 0.012(4)
C16 0.056(5) 0.044(4) 0.061(5) 0.012(4) 0.031(4) 0.008(4)
C17 0.035(4) 0.095(7) 0.049(5) -0.016(5) 0.020(4) 0.001(5)
C18 0.041(4) 0.104(7) 0.048(5) -0.003(5) 0.017(4) -0.005(5)
C19 0.061(6) 0.110(8) 0.078(7) -0.021(6) 0.005(5) 0.004(6)
C20 0.052(6) 0.159(11) 0.069(6) -0.031(7) -0.004(5) -0.020(7)
C21 0.114(9) 0.112(9) 0.082(8) -0.019(7) 0.023(7) -0.059(8)
C22 0.116(9) 0.103(9) 0.081(7) -0.012(7) -0.001(7) -0.039(7)
C23 0.084(7) 0.091(8) 0.066(6) 0.008(6) 0.013(5) -0.009(6)
C24 0.049(5) 0.084(6) 0.043(5) 0.002(5) 0.017(4) 0.017(5)
C25 0.043(4) 0.098(7) 0.043(4) 0.009(5) 0.019(4) 0.022(5)
C26 0.064(5) 0.118(7) 0.085(6) -0.021(5) 0.035(5) 0.005(5)
C27 0.071(5) 0.138(7) 0.106(6) -0.019(6) 0.056(5) 0.013(5)
C28 0.087(6) 0.107(7) 0.093(6) -0.012(5) 0.047(5) 0.020(5)
C29 0.092(6) 0.082(6) 0.082(5) -0.006(5) 0.048(5) 0.027(5)
C30 0.071(6) 0.067(6) 0.065(5) 0.004(5) 0.031(5) 0.018(5)
C31 0.043(4) 0.052(5) 0.028(4) 0.011(3) 0.019(3) 0.009(4)
C32 0.046(4) 0.056(5) 0.038(4) 0.009(4) 0.021(4) 0.008(4)
C33 0.062(5) 0.083(6) 0.067(5) -0.022(5) 0.033(5) -0.005(5)
C34 0.077(5) 0.110(6) 0.082(5) -0.031(5) 0.049(5) 0.001(5)
C35 0.073(6) 0.098(7) 0.070(6) -0.027(6) 0.025(5) 0.002(6)
C36 0.076(6) 0.079(6) 0.069(6) -0.027(5) 0.018(5) -0.006(5)
C37 0.049(5) 0.072(5) 0.051(5) -0.017(4) 0.019(4) -0.004(4)
C38 0.070(6) 0.113(8) 0.044(5) -0.007(5) 0.015(5) 0.009(5)
C39 0.181(12) 0.099(9) 0.146(11) 0.007(8) 0.111(10) 0.021(9)
Co1 0.0335(5) 0.0450(6) 0.0372(5) 0.0038(4) 0.0151(4) 0.0031(4)
N1 0.040(3) 0.042(3) 0.043(3) 0.000(3) 0.019(3) 0.004(3)
N2 0.032(3) 0.045(3) 0.046(3) 0.004(3) 0.015(3) -0.002(3)
O1 0.043(3) 0.109(4) 0.051(3) -0.001(3) 0.026(3) -0.012(3)
O2 0.035(2) 0.063(3) 0.034(2) 0.012(2) 0.013(2) 0.001(2)
O3 0.037(3) 0.079(4) 0.057(3) -0.007(3) 0.008(3) 0.016(3)
O4 0.040(3) 0.055(3) 0.041(3) 0.004(2) 0.019(2) 0.011(2)
O5 0.044(3) 0.121(5) 0.061(3) -0.034(4) 0.020(3) 0.002(3)
O6 0.046(3) 0.105(4) 0.063(3) -0.024(3) 0.030(3) -0.001(3)
O7 0.045(3) 0.080(4) 0.052(3) -0.010(3) 0.013(3) 0.008(3)
O8 0.053(3) 0.091(4) 0.048(3) 0.000(3) 0.021(3) -0.009(3)
O9 0.037(3) 0.071(3) 0.039(3) -0.011(2) 0.016(2) 0.001(2)
O10 0.038(3) 0.063(3) 0.038(3) -0.010(2) 0.017(2) -0.004(2)
O11 0.060(3) 0.079(4) 0.044(3) -0.005(3) 0.018(3) 0.013(3)
O12 0.078(4) 0.100(5) 0.090(4) -0.021(4) 0.035(4) 0.009(4)
O13 0.52(2) 0.34(2) 0.45(2) 0.000 0.233(17) 0.000
Y1 0.0325(4) 0.0731(5) 0.0406(4) -0.0096(4) 0.0152(3) 0.0033(4)

loop_
_atom_type_symbol
_atom_type_description
_atom_type_scat_dispersion_real
_atom_type_scat_dispersion_imag
_atom_type_scat_source
C C 0.0033 0.0016 'International Tables Vol C Tables 4.2.6.8 and 6.1.1.4'
H H 0.0000 0.0000 'International Tables Vol C Tables 4.2.6.8 and 6.1.1.4'
Co Co 0.3494 0.9721 'International Tables Vol C Tables 4.2.6.8 and 6.1.1.4'
N N 0.0061 0.0033 'International Tables Vol C Tables 4.2.6.8 and 6.1.1.4'
O O 0.0106 0.0060 'International Tables Vol C Tables 4.2.6.8 and 6.1.1.4'
Y Y -2.7962 3.5667 'International Tables Vol C Tables 4.2.6.8 and 6.1.1.4'

loop_
_geom_angle_atom_site_label_1
_geom_angle_atom_site_label_2
_geom_angle_atom_site_label_3
_geom_angle
_geom_angle_site_symmetry_1
_geom_angle_site_symmetry_3
O1 C1 H1A 109.5 . .
O1 C1 H1B 109.5 . .
H1A C1 H1B 109.5 . .
O1 C1 H1C 109.5 . .
H1A C1 H1C 109.5 . .
H1B C1 H1C 109.5 . .
O1 C2 C3 124.7(4) . .
O1 C2 C7 115.2(4) . .
C3 C2 C7 120.0 . .
C2 C3 C4 120.0 . .
C2 C3 H3 120.0 . .
C4 C3 H3 120.0 . .
C5 C4 C3 120.0 . .
C5 C4 H4 120.0 . .
C3 C4 H4 120.0 . .
C4 C5 C6 120.0 . .
C4 C5 H5 120.0 . .
C6 C5 H5 120.0 . .
C5 C6 C7 120.0 . .
C5 C6 C8 115.7(4) . .
C7 C6 C8 124.3(4) . .
O2 C7 C6 123.8(4) . .
O2 C7 C2 116.1(4) . .
C6 C7 C2 120.0 . .
N2 C8 C6 123.9(6) . .
N2 C8 H8 118.1 . .
C6 C8 H8 118.1 . .
O3 C9 H9A 109.5 . .
O3 C9 H9B 109.5 . .
H9A C9 H9B 109.5 . .
O3 C9 H9C 109.5 . .
H9A C9 H9C 109.5 . .
H9B C9 H9C 109.5 . .
O3 C10 C11 124.2(4) . .
O3 C10 C15 115.8(4) . .
C11 C10 C15 120.0 . .
C10 C11 C12 120.0 . .
C10 C11 H11 120.0 . .
C12 C11 H11 120.0 . .
C11 C12 C13 120.0 . .
C11 C12 H12 120.0 . .
C13 C12 H12 120.0 . .
C14 C13 C12 120.0 . .
C14 C13 H13 120.0 . .
C12 C13 H13 120.0 . .
C13 C14 C15 120.0 . .
C13 C14 C16 115.5(4) . .
C15 C14 C16 124.5(4) . .
O4 C15 C14 123.6(4) . .
O4 C15 C10 116.3(4) . .
C14 C15 C10 120.0 . .
N1 C16 C14 127.2(6) . .
N1 C16 H16 116.4 . .
C14 C16 H16 116.4 . .
O8 C17 O7 121.1(8) . .
O8 C17 C18 119.7(8) . .
O7 C17 C18 119.2(7) . .
O8 C17 Y1 61.3(4) . .
O7 C17 Y1 59.8(4) . .
C18 C17 Y1 175.1(5) . .
C19 C18 C23 120.0 . .
C19 C18 C17 119.3(6) . .
C23 C18 C17 120.6(6) . .
C18 C19 C20 120.0 . .
C18 C19 H19 120.0 . .
C20 C19 H19 120.0 . .
C19 C20 C21 120.0 . .
C19 C20 H20 120.0 . .
C21 C20 H20 120.0 . .
C22 C21 C20 120.0 . .
C22 C21 H21 120.0 . .
C20 C21 H21 120.0 . .
C21 C22 C23 120.0 . .
C21 C22 H22 120.0 . .
C23 C22 H22 120.0 . .
C22 C23 C18 120.0 . .
C22 C23 H23 120.0 . .
C18 C23 H23 120.0 . .
O5 C24 O6 120.0(7) . .
O5 C24 C25 121.4(7) . .
O6 C24 C25 118.7(7) . .
O5 C24 Y1 59.6(4) . .
O6 C24 Y1 60.3(4) . .
C25 C24 Y1 179.0(6) . .
C26 C25 C30 120.0 . .
C26 C25 C24 119.0(5) . .
C30 C25 C24 121.0(5) . .
C27 C26 C25 120.0 . .
C27 C26 H26 120.0 . .
C25 C26 H26 120.0 . .
C26 C27 C28 120.0 . .
C26 C27 H27 120.0 . .
C28 C27 H27 120.0 . .
C29 C28 C27 120.0 . .
C29 C28 H28 120.0 . .
C27 C28 H28 120.0 . .
C30 C29 C28 120.0 . .
C30 C29 H29 120.0 . .
C28 C29 H29 120.0 . .
C29 C30 C25 120.0 . .
C29 C30 H30 120.0 . .
C25 C30 H30 120.0 . .
O10 C31 O9 125.7(6) . .
O10 C31 C32 118.5(6) . .
O9 C31 C32 115.8(6) . .
C33 C32 C37 120.0 . .
C33 C32 C31 119.5(4) . .
C37 C32 C31 120.4(4) . .
C34 C33 C32 120.0 . .
C34 C33 H33 120.0 . .
C32 C33 H33 120.0 . .
C35 C34 C33 120.0 . .
C35 C34 H34 120.0 . .
C33 C34 H34 120.0 . .
C34 C35 C36 120.0 . .
C34 C35 H35 120.0 . .
C36 C35 H35 120.0 . .
C37 C36 C35 120.0 . .
C37 C36 H36 120.0 . .
C35 C36 H36 120.0 . .
C36 C37 C32 120.0 . .
C36 C37 H37 120.0 . .
C32 C37 H37 120.0 . .
O11 C38 H38A 109.5 . .
O11 C38 H38B 109.5 . .
H38A C38 H38B 109.5 . .
O11 C38 H38C 109.5 . .
H38A C38 H38C 109.5 . .
H38B C38 H38C 109.5 . .
O12 C39 H39A 109.5 . .
O12 C39 H39B 109.5 . .
H39A C39 H39B 109.5 . .
O12 C39 H39C 109.5 . .
H39A C39 H39C 109.5 . .
H39B C39 H39C 109.5 . .
O4 Co1 O2 80.89(18) . .
O4 Co1 N2 166.90(19) . .
O2 Co1 N2 87.59(19) . .
O4 Co1 N1 88.97(19) . .
O2 Co1 N1 163.7(2) . .
N2 Co1 N1 103.6(2) . .
O4 Co1 O10 89.76(17) . .
O2 Co1 O10 94.38(18) . .
N2 Co1 O10 84.91(19) . .
N1 Co1 O10 98.38(19) . .
O4 Co1 O11 91.99(17) . .
O2 Co1 O11 83.9(2) . .
N2 Co1 O11 92.9(2) . .
N1 Co1 O11 83.7(2) . .
O10 Co1 O11 177.30(19) . .
O4 Co1 Y1 42.19(13) . .
O2 Co1 Y1 40.42(12) . .
N2 Co1 Y1 125.06(14) . .
N1 Co1 Y1 131.16(14) . .
O10 Co1 Y1 83.55(12) . .
O11 Co1 Y1 96.38(14) . .
C16 N1 N1 116.0(4) . 2_655
C16 N1 Co1 123.5(4) . .
N1 N1 Co1 120.4(2) 2_655 .
C8 N2 N2 116.6(5) . 2_655
C8 N2 Co1 125.4(5) . .
N2 N2 Co1 117.9(3) 2_655 .
C2 O1 C1 117.6(6) . .
C2 O1 Y1 115.5(3) . .
C1 O1 Y1 125.9(5) . .
C7 O2 Co1 121.2(3) . .
C7 O2 Y1 131.2(3) . .
Co1 O2 Y1 104.50(18) . .
C10 O3 C9 118.5(6) . .
C10 O3 Y1 118.5(3) . .
C9 O3 Y1 122.9(5) . .
C15 O4 Co1 124.1(3) . .
C15 O4 Y1 124.1(3) . .
Co1 O4 Y1 102.70(19) . .
C24 O5 Y1 93.8(5) . .
C24 O6 Y1 92.8(5) . .
C17 O7 Y1 92.6(4) . .
C17 O8 Y1 91.2(5) . .
C31 O9 Y1 139.9(4) . .
C31 O10 Co1 122.1(4) . .
C38 O11 Co1 136.4(5) . .
C38 O11 H11A 109.5 . .
Co1 O11 H11A 112.2 . .
C39 O12 H12A 109.5 . .
O2 Y1 O9 75.45(15) . .
O2 Y1 O4 68.79(15) . .
O9 Y1 O4 76.24(15) . .
O2 Y1 O7 139.62(18) . .
O9 Y1 O7 74.28(16) . .
O4 Y1 O7 127.28(18) . .
O2 Y1 O8 92.53(17) . .
O9 Y1 O8 77.12(17) . .
O4 Y1 O8 150.56(16) . .
O7 Y1 O8 55.01(18) . .
O2 Y1 O5 131.43(17) . .
O9 Y1 O5 149.93(16) . .
O4 Y1 O5 122.27(18) . .
O7 Y1 O5 75.70(18) . .
O8 Y1 O5 87.17(19) . .
O2 Y1 O6 97.37(16) . .
O9 Y1 O6 148.78(18) . .
O4 Y1 O6 72.89(16) . .
O7 Y1 O6 122.14(18) . .
O8 Y1 O6 134.01(18) . .
O5 Y1 O6 53.39(17) . .
O2 Y1 O3 132.05(16) . .
O9 Y1 O3 86.01(16) . .
O4 Y1 O3 63.92(15) . .
O7 Y1 O3 71.28(19) . .
O8 Y1 O3 126.17(17) . .
O5 Y1 O3 82.83(19) . .
O6 Y1 O3 76.43(17) . .
O2 Y1 O1 61.19(15) . .
O9 Y1 O1 122.86(16) . .
O4 Y1 O1 115.56(14) . .
O7 Y1 O1 117.13(18) . .
O8 Y1 O1 70.03(16) . .
O5 Y1 O1 73.38(18) . .
O6 Y1 O1 75.95(18) . .
O3 Y1 O1 150.87(17) . .
O2 Y1 C17 116.6(2) . .
O9 Y1 C17 73.01(19) . .
O4 Y1 C17 145.7(2) . .
O7 Y1 C17 27.57(19) . .
O8 Y1 C17 27.5(2) . .
O5 Y1 C17 81.2(2) . .
O6 Y1 C17 134.57(19) . .
O3 Y1 C17 98.7(2) . .
O1 Y1 C17 94.1(2) . .
O2 Y1 C24 116.22(19) . .
O9 Y1 C24 164.5(2) . .
O4 Y1 C24 97.9(2) . .
O7 Y1 C24 99.1(2) . .
O8 Y1 C24 111.0(2) . .
O5 Y1 C24 26.58(19) . .
O6 Y1 C24 26.81(19) . .
O3 Y1 C24 78.5(2) . .
O1 Y1 C24 72.6(2) . .
C17 Y1 C24 107.8(2) . .
O2 Y1 Co1 35.08(11) . .
O9 Y1 Co1 65.35(11) . .
O4 Y1 Co1 35.10(10) . .
O7 Y1 Co1 138.74(13) . .
O8 Y1 Co1 119.90(13) . .
O5 Y1 Co1 143.73(13) . .
O6 Y1 Co1 91.11(12) . .
O3 Y1 Co1 97.01(11) . .
O1 Y1 Co1 92.60(10) . .
C17 Y1 Co1 134.02(16) . .
C24 Y1 Co1 117.61(18) . .

loop_
_geom_bond_atom_site_label_1
_geom_bond_atom_site_label_2
_geom_bond_distance
_geom_bond_site_symmetry_2
C1 O1 1.456(8) .
C1 H1A 0.9600 .
C1 H1B 0.9600 .
C1 H1C 0.9600 .
C2 O1 1.358(6) .
C2 C3 1.3900 .
C2 C7 1.3900 .
C3 C4 1.3900 .
C3 H3 0.9300 .
C4 C5 1.3900 .
C4 H4 0.9300 .
C5 C6 1.3900 .
C5 H5 0.9300 .
C6 C7 1.3900 .
C6 C8 1.434(8) .
C7 O2 1.330(5) .
C8 N2 1.283(8) .
C8 H8 0.9300 .
C9 O3 1.414(8) .
C9 H9A 0.9600 .
C9 H9B 0.9600 .
C9 H9C 0.9600 .
C10 O3 1.354(6) .
C10 C11 1.3900 .
C10 C15 1.3900 .
C11 C12 1.3900 .
C11 H11 0.9300 .
C12 C13 1.3900 .
C12 H12 0.9300 .
C13 C14 1.3900 .
C13 H13 0.9300 .
C14 C15 1.3900 .
C14 C16 1.433(7) .
C15 O4 1.334(5) .
C16 N1 1.285(8) .
C16 H16 0.9300 .
C17 O8 1.265(9) .
C17 O7 1.271(9) .
C17 C18 1.487(9) .
C17 Y1 2.744(8) .
C18 C19 1.3900 .
C18 C23 1.3900 .
C19 C20 1.3900 .
C19 H19 0.9300 .
C20 C21 1.3900 .
C20 H20 0.9300 .
C21 C22 1.3900 .
C21 H21 0.9300 .
C22 C23 1.3900 .
C22 H22 0.9300 .
C23 H23 0.9300 .
C24 O5 1.250(9) .
C24 O6 1.259(8) .
C24 C25 1.513(8) .
C24 Y1 2.788(8) .
C25 C26 1.3900 .
C25 C30 1.3900 .
C26 C27 1.3900 .
C26 H26 0.9300 .
C27 C28 1.3900 .
C27 H27 0.9300 .
C28 C29 1.3900 .
C28 H28 0.9300 .
C29 C30 1.3900 .
C29 H29 0.9300 .
C30 H30 0.9300 .
C31 O10 1.252(7) .
C31 O9 1.251(7) .
C31 C32 1.500(7) .
C32 C33 1.3900 .
C32 C37 1.3900 .
C33 C34 1.3900 .
C33 H33 0.9300 .
C34 C35 1.3900 .
C34 H34 0.9300 .
C35 C36 1.3900 .
C35 H35 0.9300 .
C36 C37 1.3900 .
C36 H36 0.9300 .
C37 H37 0.9300 .
C38 O11 1.409(7) .
C38 H38A 0.9600 .
C38 H38B 0.9600 .
C38 H38C 0.9600 .
C39 O12 1.427(11) .
C39 H39A 0.9600 .
C39 H39B 0.9600 .
C39 H39C 0.9600 .
Co1 O4 2.015(4) .
Co1 O2 2.029(4) .
Co1 N2 2.043(5) .
Co1 N1 2.065(5) .
Co1 O10 2.088(4) .
Co1 O11 2.191(5) .
Co1 Y1 3.4187(10) .
N1 N1 1.437(9) 2_655
N2 N2 1.410(10) 2_655
O1 Y1 2.689(5) .
O2 Y1 2.290(4) .
O3 Y1 2.500(5) .
O4 Y1 2.354(4) .
O5 Y1 2.410(5) .
O6 Y1 2.426(5) .
O7 Y1 2.374(5) .
O8 Y1 2.407(5) .
O9 Y1 2.311(5) .
O11 H11A 0.8200 .
O12 H12A 0.8200 .

loop_
_geom_torsion_atom_site_label_1
_geom_torsion_atom_site_label_2
_geom_torsion_atom_site_label_3
_geom_torsion_atom_site_label_4
_geom_torsion
_geom_torsion_site_symmetry_4
O1 C2 C3 C4 177.6(6) .
C7 C2 C3 C4 0.0 .
C2 C3 C4 C5 0.0 .
C3 C4 C5 C6 0.0 .
C4 C5 C6 C7 0.0 .
C4 C5 C6 C8 -179.9(6) .
C5 C6 C7 O2 177.6(5) .
C8 C6 C7 O2 -2.5(7) .
C5 C6 C7 C2 0.0 .
C8 C6 C7 C2 179.9(6) .
O1 C2 C7 O2 4.5(5) .
C3 C2 C7 O2 -177.7(5) .
O1 C2 C7 C6 -177.8(5) .
C3 C2 C7 C6 0.0 .
C5 C6 C8 N2 -160.7(6) .
C7 C6 C8 N2 19.4(10) .
O3 C10 C11 C12 -177.5(5) .
C15 C10 C11 C12 0.0 .
C10 C11 C12 C13 0.0 .
C11 C12 C13 C14 0.0 .
C12 C13 C14 C15 0.0 .
C12 C13 C14 C16 179.0(5) .
C13 C14 C15 O4 -176.0(5) .
C16 C14 C15 O4 5.0(6) .
C13 C14 C15 C10 0.0 .
C16 C14 C15 C10 -178.9(6) .
O3 C10 C15 O4 -5.9(5) .
C11 C10 C15 O4 176.3(4) .
O3 C10 C15 C14 177.7(5) .
C11 C10 C15 C14 0.0 .
C13 C14 C16 N1 -172.1(6) .
C15 C14 C16 N1 6.8(10) .
O8 C17 C18 C19 160.3(5) .
O7 C17 C18 C19 -21.8(9) .
O8 C17 C18 C23 -17.5(9) .
O7 C17 C18 C23 160.3(6) .
C23 C18 C19 C20 0.0 .
C17 C18 C19 C20 -177.8(6) .
C18 C19 C20 C21 0.0 .
C19 C20 C21 C22 0.0 .
C20 C21 C22 C23 0.0 .
C21 C22 C23 C18 0.0 .
C19 C18 C23 C22 0.0 .
C17 C18 C23 C22 177.8(6) .
O5 C24 C25 C26 19.4(9) .
O6 C24 C25 C26 -160.7(6) .
O5 C24 C25 C30 -163.7(6) .
O6 C24 C25 C30 16.1(9) .
C30 C25 C26 C27 0.0 .
C24 C25 C26 C27 176.9(5) .
C25 C26 C27 C28 0.0 .
C26 C27 C28 C29 0.0 .
C27 C28 C29 C30 0.0 .
C28 C29 C30 C25 0.0 .
C26 C25 C30 C29 0.0 .
C24 C25 C30 C29 -176.8(5) .
O10 C31 C32 C33 -9.7(7) .
O9 C31 C32 C33 171.0(5) .
O10 C31 C32 C37 168.1(4) .
O9 C31 C32 C37 -11.3(7) .
C37 C32 C33 C34 0.0 .
C31 C32 C33 C34 177.8(5) .
C32 C33 C34 C35 0.0 .
C33 C34 C35 C36 0.0 .
C34 C35 C36 C37 0.0 .
C35 C36 C37 C32 0.0 .
C33 C32 C37 C36 0.0 .
C31 C32 C37 C36 -177.7(5) .
C14 C16 N1 N1 -174.1(6) 2_655
C14 C16 N1 Co1 6.7(10) .
C6 C8 N2 N2 -179.1(6) 2_655
C6 C8 N2 Co1 2.2(10) .
C3 C2 O1 C1 -6.9(8) .
C7 C2 O1 C1 170.8(5) .
C3 C2 O1 Y1 -175.9(3) .
C7 C2 O1 Y1 1.8(5) .
C6 C7 O2 Co1 -32.2(6) .
C2 C7 O2 Co1 145.4(3) .
C6 C7 O2 Y1 171.2(3) .
C2 C7 O2 Y1 -11.2(6) .
C11 C10 O3 C9 -3.0(8) .
C15 C10 O3 C9 179.4(5) .
C11 C10 O3 Y1 174.2(2) .
C15 C10 O3 Y1 -3.4(5) .
C14 C15 O4 Co1 -28.9(6) .
C10 C15 O4 Co1 154.9(3) .
C14 C15 O4 Y1 -170.0(3) .
C10 C15 O4 Y1 13.9(5) .
O6 C24 O5 Y1 0.5(8) .
C25 C24 O5 Y1 -179.7(6) .
O5 C24 O6 Y1 -0.5(8) .
C25 C24 O6 Y1 179.7(6) .
O8 C17 O7 Y1 3.3(7) .
C18 C17 O7 Y1 -174.5(5) .
O7 C17 O8 Y1 -3.2(7) .
C18 C17 O8 Y1 174.6(6) .
O10 C31 O9 Y1 -19.5(11) .
C32 C31 O9 Y1 159.8(4) .
O9 C31 O10 Co1 24.4(9) .
C32 C31 O10 Co1 -154.9(4) .
